data_4116539
loop_
_publ_author_name
'Catherine E. Radzewich'
'Ilia A. Guzei'
'Richard F. Jordan'

_publ_contact_author_address
;
   Department of Chemistry
   Iowa State University of Science and Technology
   Ames, Iowa, 50011
   USA
;
_publ_contact_author_email iguzei@iastate.edu
_publ_contact_author_fax +515-294-5717
_publ_contact_author_name
;
Ilia A. Guzei
;
_publ_contact_author_phone +515-294-6419
_publ_section_title
;
 Three-Coordinate Cationic Aluminum Alkyl Complexes Incorporating
 \b-Diketiminate Ligands
;
_journal_name_full 'Journal of the American Chemical Society'
_journal_page_first 8673
_journal_page_last 8674
_journal_paper_doi 10.1021/ja991759h
_journal_volume 121
_journal_year 1999
_chemical_formula_sum 'C60 H50 Al B F20 N2'
_chemical_formula_weight 1216.81
_chemical_name_systematic
; 
 ? 
;
_space_group_IT_number 2
_symmetry_cell_setting triclinic
_symmetry_space_group_name_Hall '-P 1'
_symmetry_space_group_name_H-M 'P -1'
_atom_sites_solution_hydrogens geom
_atom_sites_solution_primary direct
_atom_sites_solution_secondary difmap
_audit_creation_method SHELXL-97
_cell_angle_alpha 68.1420(10)
_cell_angle_beta 82.4990(10)
_cell_angle_gamma 75.8380(10)
_cell_formula_units_Z 2
_cell_length_a 13.6005(7)
_cell_length_b 14.6761(7)
_cell_length_c 15.9556(8)
_cell_measurement_temperature 173(2)
_cell_volume 2863.2(2)
_computing_cell_refinement 'Bruker SMART'
_computing_data_collection 'Bruker SMART'
_computing_data_reduction 'Bruker SHELXTL'
_computing_molecular_graphics 'Bruker SHELXTL'
_computing_publication_material 'Bruker SHELXTL'
_computing_structure_refinement 'SHELXL-97 (Sheldrick, 1997)'
_computing_structure_solution 'SHELXS-97 (Sheldrick, 1990)'
_diffrn_ambient_temperature 173(2)
_diffrn_measured_fraction_theta_full 0.990
_diffrn_measured_fraction_theta_max 0.990
_diffrn_measurement_device_type 'CCD area detector'
_diffrn_measurement_method 'phi and omega scans'
_diffrn_radiation_monochromator graphite
_diffrn_radiation_source 'fine-focus sealed tube'
_diffrn_radiation_type MoK\a
_diffrn_radiation_wavelength 0.71073
_diffrn_reflns_av_R_equivalents 0.0000
_diffrn_reflns_av_sigmaI/netI 0.0409
_diffrn_reflns_limit_h_max 16
_diffrn_reflns_limit_h_min -16
_diffrn_reflns_limit_k_max 18
_diffrn_reflns_limit_k_min -16
_diffrn_reflns_limit_l_max 19
_diffrn_reflns_limit_l_min 0
_diffrn_reflns_number 11599
_diffrn_reflns_theta_full 26.37
_diffrn_reflns_theta_max 26.37
_diffrn_reflns_theta_min 2.02
_exptl_absorpt_coefficient_mu 0.142
_exptl_absorpt_correction_T_max 0.9456
_exptl_absorpt_correction_T_min 0.9378
_exptl_absorpt_correction_type none
_exptl_crystal_colour colorless
_exptl_crystal_density_diffrn 1.411
_exptl_crystal_description block
_exptl_crystal_F_000 1244
_exptl_crystal_size_max 0.46
_exptl_crystal_size_mid 0.43
_exptl_crystal_size_min 0.40
_refine_diff_density_max 0.445
_refine_diff_density_min -0.249
_refine_diff_density_rms 0.040
_refine_ls_extinction_method none
_refine_ls_goodness_of_fit_ref 1.033
_refine_ls_hydrogen_treatment mixed
_refine_ls_matrix_type full
_refine_ls_number_parameters 768
_refine_ls_number_reflns 11599
_refine_ls_number_restraints 0
_refine_ls_restrained_S_all 1.033
_refine_ls_R_factor_all 0.0614
_refine_ls_R_factor_gt 0.0374
_refine_ls_shift/su_max 0.001
_refine_ls_shift/su_mean 0.000
_refine_ls_structure_factor_coef Fsqd
_refine_ls_weighting_details 'calc w=1/[\s^2^(Fo^2^)+(0.0547P)^2^+0.0252P] where P=(Fo^2^+2Fc^2^)/3'
_refine_ls_weighting_scheme calc
_refine_ls_wR_factor_gt 0.0936
_refine_ls_wR_factor_ref 0.1019
_reflns_number_gt 8263
_reflns_number_total 11599
_reflns_threshold_expression >2sigma(I)
_cod_data_source_file ja991759h_1.cif
_cod_data_source_block jor09
_cod_database_code 4116539

loop_
_symmetry_equiv_pos_as_xyz
'x, y, z'
'-x, -y, -z'

loop_
_atom_site_label
_atom_site_type_symbol
_atom_site_fract_x
_atom_site_fract_y
_atom_site_fract_z
_atom_site_U_iso_or_equiv
_atom_site_adp_type
_atom_site_occupancy
_atom_site_symmetry_multiplicity
_atom_site_calc_flag
_atom_site_refinement_flags
Al Al 0.11304(4) 0.17727(4) 0.14553(3) 0.02379(12) Uani 1 1 d .
B B 0.39987(14) 0.37631(13) 0.29375(12) 0.0222(4) Uani 1 1 d .
F32 F 0.29648(7) 0.25777(6) 0.23964(6) 0.0304(2) Uani 1 1 d .
F33 F 0.14000(7) 0.32135(7) 0.12970(6) 0.0322(2) Uani 1 1 d .
F34 F 0.06514(8) 0.52048(7) 0.04968(7) 0.0410(3) Uani 1 1 d .
F35 F 0.14430(8) 0.65602(7) 0.08568(7) 0.0387(3) Uani 1 1 d .
F36 F 0.29335(8) 0.59593(7) 0.19499(7) 0.0347(2) Uani 1 1 d .
F38 F 0.49196(8) 0.50319(7) 0.13471(6) 0.0382(3) Uani 1 1 d .
F39 F 0.63940(9) 0.44914(9) 0.02367(7) 0.0546(3) Uani 1 1 d .
F40 F 0.71844(9) 0.25011(10) 0.05287(8) 0.0610(4) Uani 1 1 d .
F41 F 0.64446(8) 0.10846(8) 0.19433(7) 0.0447(3) Uani 1 1 d .
F42 F 0.50170(7) 0.15942(7) 0.30689(6) 0.0340(2) Uani 1 1 d .
F44 F 0.20186(7) 0.30675(7) 0.38659(6) 0.0349(2) Uani 1 1 d .
F45 F 0.18832(8) 0.17146(8) 0.54985(7) 0.0452(3) Uani 1 1 d .
F46 F 0.35510(10) 0.07561(9) 0.65065(7) 0.0562(3) Uani 1 1 d .
F47 F 0.53944(8) 0.11885(8) 0.58029(7) 0.0504(3) Uani 1 1 d .
F49 F 0.55482(7) 0.25656(7) 0.41717(6) 0.0335(2) Uani 1 1 d .
F50 F 0.25557(8) 0.49090(8) 0.38356(7) 0.0403(3) Uani 1 1 d .
F51 F 0.28350(11) 0.62406(10) 0.44957(10) 0.0759(4) Uani 1 1 d .
F52 F 0.47013(14) 0.66835(13) 0.43375(12) 0.1026(6) Uani 1 1 d .
F53 F 0.62735(11) 0.57399(13) 0.35144(11) 0.0901(5) Uani 1 1 d .
F54 F 0.60307(8) 0.44037(9) 0.28708(8) 0.0481(3) Uani 1 1 d .
N1 N 0.08278(9) 0.13259(9) 0.26692(9) 0.0229(3) Uani 1 1 d .
N2 N 0.24422(10) 0.10942(9) 0.13950(8) 0.0215(3) Uani 1 1 d .
C1 C 0.12923(14) 0.05571(14) 0.42592(11) 0.0357(4) Uani 1 1 d .
H1A H 0.1013 0.1169 0.4398 0.054 Uiso 1 1 calc R
H1B H 0.1901 0.0182 0.4603 0.054 Uiso 1 1 calc R
H1C H 0.0785 0.0139 0.4424 0.054 Uiso 1 1 calc R
C2 C 0.15650(12) 0.08346(11) 0.32661(10) 0.0241(3) Uani 1 1 d .
C3 C 0.25810(12) 0.05700(11) 0.30012(11) 0.0241(3) Uani 1 1 d .
H3 H 0.3049 0.0299 0.3470 0.029 Uiso 1 1 calc R
C4 C 0.29986(12) 0.06521(11) 0.21347(10) 0.0228(3) Uani 1 1 d .
C5 C 0.41122(13) 0.02345(14) 0.20310(12) 0.0341(4) Uani 1 1 d .
H5A H 0.4209 -0.0265 0.1740 0.051 Uiso 1 1 calc R
H5B H 0.4405 -0.0084 0.2628 0.051 Uiso 1 1 calc R
H5C H 0.4450 0.0780 0.1657 0.051 Uiso 1 1 calc R
C6 C 0.01883(14) 0.22168(14) 0.05271(12) 0.0378(4) Uani 1 1 d .
H6A H 0.0249 0.1689 0.0275 0.057 Uiso 1 1 calc R
H6B H 0.0334 0.2826 0.0048 0.057 Uiso 1 1 calc R
H6C H -0.0503 0.2364 0.0780 0.057 Uiso 1 1 calc R
C7 C -0.02371(12) 0.14109(12) 0.29833(10) 0.0259(4) Uani 1 1 d .
C8 C -0.07306(12) 0.06781(12) 0.29626(11) 0.0284(4) Uani 1 1 d .
C9 C -0.17376(13) 0.07426(14) 0.32736(12) 0.0357(4) Uani 1 1 d .
H9 H -0.2084 0.0252 0.3278 0.043 Uiso 1 1 calc R
C10 C -0.22462(14) 0.15066(15) 0.35772(13) 0.0404(5) Uani 1 1 d .
H10 H -0.2929 0.1525 0.3805 0.049 Uiso 1 1 calc R
C11 C -0.17664(13) 0.22414(14) 0.35509(12) 0.0376(4) Uani 1 1 d .
H11 H -0.2133 0.2775 0.3742 0.045 Uiso 1 1 calc R
C12 C -0.07525(13) 0.22190(13) 0.32493(11) 0.0307(4) Uani 1 1 d .
C13 C -0.02048(13) -0.01548(13) 0.26046(12) 0.0344(4) Uani 1 1 d .
H13 H 0.0309 0.0117 0.2126 0.041 Uiso 1 1 calc R
C14 C 0.03687(16) -0.10729(14) 0.33317(14) 0.0482(5) Uani 1 1 d .
H14A H 0.0881 -0.0877 0.3569 0.072 Uiso 1 1 calc R
H14B H 0.0702 -0.1584 0.3070 0.072 Uiso 1 1 calc R
H14C H -0.0109 -0.1348 0.3824 0.072 Uiso 1 1 calc R
C15 C -0.09410(16) -0.04579(17) 0.21589(15) 0.0520(6) Uani 1 1 d .
H15A H -0.0558 -0.0916 0.1857 0.078 Uiso 1 1 calc R
H15B H -0.1324 0.0144 0.1714 0.078 Uiso 1 1 calc R
H15C H -0.1412 -0.0795 0.2621 0.078 Uiso 1 1 calc R
C16 C -0.02824(14) 0.30846(14) 0.31720(13) 0.0380(4) Uani 1 1 d .
H16 H 0.0462 0.2897 0.3034 0.046 Uiso 1 1 calc R
C17 C -0.04220(17) 0.33222(18) 0.40443(16) 0.0569(6) Uani 1 1 d .
H17A H -0.1147 0.3530 0.4181 0.085 Uiso 1 1 calc R
H17B H -0.0081 0.3867 0.3965 0.085 Uiso 1 1 calc R
H17C H -0.0127 0.2722 0.4544 0.085 Uiso 1 1 calc R
C18 C -0.07353(17) 0.40178(15) 0.23857(16) 0.0558(6) Uani 1 1 d .
H18A H -0.0609 0.3871 0.1825 0.084 Uiso 1 1 calc R
H18B H -0.0419 0.4573 0.2326 0.084 Uiso 1 1 calc R
H18C H -0.1468 0.4208 0.2502 0.084 Uiso 1 1 calc R
C19 C 0.28450(12) 0.09642(12) 0.05410(10) 0.0244(3) Uani 1 1 d .
C20 C 0.27448(13) 0.00991(13) 0.04082(12) 0.0311(4) Uani 1 1 d .
C21 C 0.30687(14) 0.00144(15) -0.04314(13) 0.0398(5) Uani 1 1 d .
H21 H 0.3017 -0.0567 -0.0538 0.048 Uiso 1 1 calc R
C22 C 0.34614(14) 0.07542(15) -0.11076(12) 0.0405(5) Uani 1 1 d .
H22 H 0.3669 0.0685 -0.1677 0.049 Uiso 1 1 calc R
C23 C 0.35534(14) 0.15967(14) -0.09601(12) 0.0362(4) Uani 1 1 d .
H23 H 0.3831 0.2101 -0.1431 0.043 Uiso 1 1 calc R
C24 C 0.32492(12) 0.17249(13) -0.01374(11) 0.0285(4) Uani 1 1 d .
C25 C 0.23094(16) -0.07365(14) 0.11238(13) 0.0434(5) Uani 1 1 d .
H25 H 0.2044 -0.0511 0.1645 0.052 Uiso 1 1 calc R
C26 C 0.3121(2) -0.17048(16) 0.14730(18) 0.0688(7) Uani 1 1 d .
H26A H 0.3372 -0.1960 0.0981 0.103 Uiso 1 1 calc R
H26B H 0.2825 -0.2210 0.1966 0.103 Uiso 1 1 calc R
H26C H 0.3685 -0.1563 0.1695 0.103 Uiso 1 1 calc R
C27 C 0.14290(17) -0.09531(18) 0.07839(16) 0.0594(6) Uani 1 1 d .
H27A H 0.0918 -0.0330 0.0550 0.089 Uiso 1 1 calc R
H27B H 0.1124 -0.1446 0.1282 0.089 Uiso 1 1 calc R
H27C H 0.1678 -0.1223 0.0300 0.089 Uiso 1 1 calc R
C28 C 0.33710(14) 0.26628(13) -0.00045(12) 0.0336(4) Uani 1 1 d .
H28 H 0.3149 0.2602 0.0633 0.040 Uiso 1 1 calc R
C29 C 0.44826(16) 0.27558(16) -0.01440(15) 0.0518(5) Uani 1 1 d .
H29A H 0.4906 0.2132 0.0239 0.078 Uiso 1 1 calc R
H29B H 0.4553 0.3317 0.0019 0.078 Uiso 1 1 calc R
H29C H 0.4701 0.2878 -0.0779 0.078 Uiso 1 1 calc R
C30 C 0.26987(17) 0.36072(14) -0.06290(14) 0.0481(5) Uani 1 1 d .
H30A H 0.2930 0.3709 -0.1259 0.072 Uiso 1 1 calc R
H30B H 0.2742 0.4190 -0.0486 0.072 Uiso 1 1 calc R
H30C H 0.1994 0.3527 -0.0542 0.072 Uiso 1 1 calc R
C31 C 0.30174(12) 0.42232(11) 0.22802(10) 0.0220(3) Uani 1 1 d .
C32 C 0.25942(12) 0.35770(11) 0.20472(10) 0.0221(3) Uani 1 1 d .
C33 C 0.18117(12) 0.38963(12) 0.14824(10) 0.0247(4) Uani 1 1 d .
C34 C 0.14043(12) 0.48992(12) 0.10659(11) 0.0269(4) Uani 1 1 d .
C35 C 0.18112(13) 0.55701(11) 0.12512(11) 0.0269(4) Uani 1 1 d .
C36 C 0.25906(12) 0.52283(11) 0.18334(10) 0.0243(3) Uani 1 1 d .
C37 C 0.49143(12) 0.33499(12) 0.22953(10) 0.0242(3) Uani 1 1 d .
C38 C 0.52944(13) 0.40381(12) 0.15333(11) 0.0291(4) Uani 1 1 d .
C39 C 0.60514(14) 0.37768(15) 0.09486(11) 0.0369(4) Uani 1 1 d .
C40 C 0.64522(14) 0.27783(15) 0.10943(12) 0.0387(5) Uani 1 1 d .
C41 C 0.60821(13) 0.20682(13) 0.18115(12) 0.0326(4) Uani 1 1 d .
C42 C 0.53282(12) 0.23604(12) 0.23858(10) 0.0264(4) Uani 1 1 d .
C43 C 0.38050(12) 0.28753(11) 0.39106(10) 0.0231(3) Uani 1 1 d .
C44 C 0.28956(12) 0.26201(12) 0.43065(11) 0.0257(4) Uani 1 1 d .
C45 C 0.27983(13) 0.19212(13) 0.51583(11) 0.0318(4) Uani 1 1 d .
C46 C 0.36315(15) 0.14348(13) 0.56702(11) 0.0375(4) Uani 1 1 d .
C47 C 0.45575(14) 0.16580(13) 0.53160(11) 0.0335(4) Uani 1 1 d .
C48 C 0.46158(12) 0.23681(12) 0.44674(11) 0.0255(4) Uani 1 1 d .
C49 C 0.42583(12) 0.46098(12) 0.32816(10) 0.0262(4) Uani 1 1 d .
C50 C 0.35013(14) 0.50984(13) 0.37337(12) 0.0331(4) Uani 1 1 d .
C51 C 0.36175(17) 0.57856(15) 0.40877(14) 0.0482(5) Uani 1 1 d .
C52 C 0.4553(2) 0.60107(18) 0.40052(16) 0.0611(7) Uani 1 1 d .
C53 C 0.53419(17) 0.55397(18) 0.35863(15) 0.0553(6) Uani 1 1 d .
C54 C 0.51876(14) 0.48506(14) 0.32475(12) 0.0357(4) Uani 1 1 d .
C55 C 0.8450(3) 0.6703(2) 0.2784(3) 0.0934(10) Uani 1 1 d .
H55 H 0.7883 0.6887 0.2420 0.112 Uiso 1 1 calc R
C56 C 0.83260(19) 0.6374(2) 0.3713(2) 0.0704(7) Uani 1 1 d .
H56 H 0.7674 0.6312 0.3996 0.084 Uiso 1 1 calc R
C57 C 0.91332(18) 0.61403(17) 0.42159(17) 0.0596(6) Uani 1 1 d .
H57 H 0.9045 0.5923 0.4856 0.071 Uiso 1 1 calc R
C58 C 1.00682(18) 0.62102(17) 0.38237(16) 0.0573(6) Uani 1 1 d .
H58 H 1.0626 0.6049 0.4193 0.069 Uiso 1 1 calc R
C59 C 1.0224(2) 0.65028(18) 0.29234(18) 0.0618(6) Uani 1 1 d .
H59 H 1.0891 0.6529 0.2664 0.074 Uiso 1 1 calc R
C60 C 0.9434(3) 0.6763(2) 0.23786(18) 0.0847(9) Uani 1 1 d .
H60 H 0.9540 0.6980 0.1740 0.102 Uiso 1 1 calc R

loop_
_atom_site_aniso_label
_atom_site_aniso_U_11
_atom_site_aniso_U_22
_atom_site_aniso_U_33
_atom_site_aniso_U_23
_atom_site_aniso_U_13
_atom_site_aniso_U_12
Al 0.0239(3) 0.0245(3) 0.0218(2) -0.0078(2) -0.0040(2) -0.0021(2)
B 0.0230(9) 0.0220(9) 0.0222(9) -0.0081(7) -0.0016(7) -0.0052(7)
F32 0.0392(6) 0.0175(5) 0.0343(5) -0.0072(4) -0.0104(4) -0.0041(4)
F33 0.0393(6) 0.0264(5) 0.0369(6) -0.0126(4) -0.0108(4) -0.0111(4)
F34 0.0453(6) 0.0328(6) 0.0444(6) -0.0070(5) -0.0266(5) -0.0051(5)
F35 0.0494(6) 0.0184(5) 0.0432(6) -0.0017(4) -0.0204(5) -0.0030(5)
F36 0.0457(6) 0.0202(5) 0.0415(6) -0.0085(4) -0.0146(5) -0.0103(4)
F38 0.0499(7) 0.0297(6) 0.0325(6) -0.0057(4) 0.0040(5) -0.0154(5)
F39 0.0674(8) 0.0640(8) 0.0377(6) -0.0181(6) 0.0241(6) -0.0371(7)
F40 0.0571(8) 0.0808(9) 0.0590(8) -0.0462(7) 0.0316(6) -0.0232(7)
F41 0.0480(7) 0.0412(6) 0.0489(7) -0.0286(5) 0.0002(5) 0.0025(5)
F42 0.0450(6) 0.0241(5) 0.0297(5) -0.0085(4) 0.0027(4) -0.0054(4)
F44 0.0258(5) 0.0448(6) 0.0301(5) -0.0065(5) -0.0028(4) -0.0102(5)
F45 0.0467(7) 0.0559(7) 0.0338(6) -0.0081(5) 0.0075(5) -0.0293(6)
F46 0.0740(8) 0.0554(7) 0.0270(6) 0.0099(5) -0.0075(6) -0.0280(6)
F47 0.0486(7) 0.0512(7) 0.0368(6) 0.0006(5) -0.0205(5) -0.0005(6)
F49 0.0233(5) 0.0444(6) 0.0307(5) -0.0128(5) -0.0039(4) -0.0024(4)
F50 0.0352(6) 0.0464(6) 0.0437(6) -0.0252(5) 0.0036(5) -0.0047(5)
F51 0.0887(10) 0.0765(10) 0.0865(10) -0.0658(9) 0.0070(8) -0.0075(8)
F52 0.1348(15) 0.1066(13) 0.1244(14) -0.0897(12) -0.0021(11) -0.0543(11)
F53 0.0782(10) 0.1236(13) 0.1152(13) -0.0692(11) 0.0003(9) -0.0647(10)
F54 0.0316(6) 0.0696(8) 0.0556(7) -0.0305(6) 0.0012(5) -0.0215(6)
N1 0.0217(7) 0.0238(7) 0.0239(7) -0.0096(6) -0.0020(6) -0.0036(6)
N2 0.0244(7) 0.0202(7) 0.0208(7) -0.0086(5) -0.0014(5) -0.0039(6)
C1 0.0335(10) 0.0459(11) 0.0241(9) -0.0104(8) -0.0011(8) -0.0048(8)
C2 0.0291(9) 0.0220(8) 0.0233(8) -0.0087(7) -0.0023(7) -0.0073(7)
C3 0.0244(9) 0.0227(8) 0.0239(8) -0.0063(7) -0.0074(7) -0.0026(7)
C4 0.0241(9) 0.0174(8) 0.0263(8) -0.0065(6) -0.0028(7) -0.0048(6)
C5 0.0262(9) 0.0400(11) 0.0332(10) -0.0128(8) -0.0026(8) -0.0013(8)
C6 0.0411(11) 0.0350(10) 0.0351(10) -0.0074(8) -0.0140(8) -0.0062(9)
C7 0.0213(8) 0.0311(9) 0.0226(8) -0.0074(7) -0.0005(7) -0.0040(7)
C8 0.0278(9) 0.0293(9) 0.0266(9) -0.0077(7) 0.0004(7) -0.0077(7)
C9 0.0291(10) 0.0398(11) 0.0381(10) -0.0122(8) 0.0003(8) -0.0109(8)
C10 0.0227(9) 0.0504(12) 0.0454(11) -0.0171(10) 0.0041(8) -0.0053(9)
C11 0.0296(10) 0.0403(11) 0.0420(11) -0.0198(9) 0.0021(8) 0.0004(8)
C12 0.0267(9) 0.0328(10) 0.0326(9) -0.0143(8) -0.0031(7) -0.0010(7)
C13 0.0316(10) 0.0341(10) 0.0422(11) -0.0173(8) 0.0093(8) -0.0149(8)
C14 0.0488(13) 0.0313(11) 0.0616(14) -0.0147(10) -0.0004(11) -0.0075(9)
C15 0.0485(13) 0.0645(14) 0.0624(14) -0.0414(12) 0.0107(11) -0.0238(11)
C16 0.0309(10) 0.0394(11) 0.0503(12) -0.0267(9) 0.0027(9) -0.0042(8)
C17 0.0486(13) 0.0705(16) 0.0724(16) -0.0518(14) 0.0048(11) -0.0117(11)
C18 0.0546(14) 0.0356(12) 0.0723(16) -0.0171(11) 0.0038(12) -0.0075(10)
C19 0.0234(8) 0.0276(9) 0.0230(8) -0.0116(7) -0.0008(7) -0.0030(7)
C20 0.0316(10) 0.0312(10) 0.0347(10) -0.0180(8) 0.0024(8) -0.0062(8)
C21 0.0432(11) 0.0444(11) 0.0441(11) -0.0317(10) 0.0061(9) -0.0102(9)
C22 0.0400(11) 0.0575(13) 0.0318(10) -0.0273(9) 0.0051(8) -0.0099(10)
C23 0.0364(10) 0.0467(11) 0.0252(9) -0.0121(8) 0.0039(8) -0.0117(9)
C24 0.0271(9) 0.0326(10) 0.0270(9) -0.0113(7) -0.0031(7) -0.0064(7)
C25 0.0610(13) 0.0325(11) 0.0457(12) -0.0238(9) 0.0132(10) -0.0186(10)
C26 0.0891(19) 0.0333(12) 0.0805(18) -0.0125(12) -0.0058(15) -0.0179(12)
C27 0.0596(15) 0.0637(15) 0.0722(16) -0.0400(13) 0.0227(12) -0.0325(12)
C28 0.0425(11) 0.0355(10) 0.0257(9) -0.0094(8) 0.0011(8) -0.0174(8)
C29 0.0528(13) 0.0556(14) 0.0523(13) -0.0137(11) -0.0018(10) -0.0299(11)
C30 0.0664(15) 0.0349(11) 0.0428(12) -0.0101(9) -0.0071(10) -0.0139(10)
C31 0.0250(8) 0.0219(8) 0.0193(8) -0.0069(6) 0.0006(6) -0.0073(7)
C32 0.0275(9) 0.0158(8) 0.0214(8) -0.0049(6) -0.0016(7) -0.0040(7)
C33 0.0314(9) 0.0234(9) 0.0246(8) -0.0110(7) -0.0019(7) -0.0113(7)
C34 0.0284(9) 0.0275(9) 0.0234(8) -0.0055(7) -0.0091(7) -0.0052(7)
C35 0.0342(10) 0.0172(8) 0.0256(9) -0.0036(7) -0.0052(7) -0.0030(7)
C36 0.0307(9) 0.0205(8) 0.0254(8) -0.0096(7) -0.0016(7) -0.0093(7)
C37 0.0235(8) 0.0290(9) 0.0224(8) -0.0102(7) -0.0031(7) -0.0067(7)
C38 0.0319(10) 0.0300(10) 0.0281(9) -0.0111(7) -0.0006(7) -0.0106(8)
C39 0.0417(11) 0.0498(12) 0.0257(9) -0.0139(8) 0.0080(8) -0.0256(9)
C40 0.0356(10) 0.0570(13) 0.0354(10) -0.0309(9) 0.0115(8) -0.0147(9)
C41 0.0328(10) 0.0371(10) 0.0343(10) -0.0217(8) -0.0022(8) -0.0042(8)
C42 0.0284(9) 0.0321(9) 0.0209(8) -0.0108(7) -0.0030(7) -0.0073(7)
C43 0.0271(9) 0.0230(8) 0.0213(8) -0.0107(7) -0.0017(7) -0.0043(7)
C44 0.0266(9) 0.0274(9) 0.0234(8) -0.0082(7) -0.0047(7) -0.0054(7)
C45 0.0352(10) 0.0358(10) 0.0269(9) -0.0101(8) 0.0038(8) -0.0165(8)
C46 0.0546(12) 0.0341(10) 0.0206(9) -0.0012(8) -0.0029(8) -0.0169(9)
C47 0.0395(11) 0.0318(10) 0.0258(9) -0.0069(7) -0.0119(8) -0.0013(8)
C48 0.0250(9) 0.0271(9) 0.0245(8) -0.0106(7) -0.0002(7) -0.0039(7)
C49 0.0319(9) 0.0260(9) 0.0219(8) -0.0076(7) -0.0052(7) -0.0078(7)
C50 0.0372(10) 0.0342(10) 0.0310(9) -0.0146(8) -0.0050(8) -0.0066(8)
C51 0.0624(14) 0.0464(12) 0.0472(12) -0.0321(10) -0.0008(10) -0.0080(11)
C52 0.0867(18) 0.0608(15) 0.0628(15) -0.0422(13) -0.0082(13) -0.0293(13)
C53 0.0571(14) 0.0696(15) 0.0605(14) -0.0318(12) -0.0054(11) -0.0366(12)
C54 0.0358(11) 0.0418(11) 0.0363(10) -0.0185(9) -0.0024(8) -0.0125(9)
C55 0.092(2) 0.095(2) 0.115(3) -0.062(2) -0.061(2) 0.0107(18)
C56 0.0560(16) 0.088(2) 0.092(2) -0.0580(17) -0.0032(15) -0.0177(14)
C57 0.0643(16) 0.0614(15) 0.0597(15) -0.0271(12) 0.0004(13) -0.0180(12)
C58 0.0545(15) 0.0586(15) 0.0650(16) -0.0322(13) -0.0064(12) -0.0049(11)
C59 0.0705(17) 0.0581(15) 0.0692(17) -0.0373(13) 0.0121(14) -0.0203(13)
C60 0.142(3) 0.0663(18) 0.0496(16) -0.0270(14) -0.0088(19) -0.0157(19)

loop_
_atom_type_symbol
_atom_type_description
_atom_type_scat_dispersion_real
_atom_type_scat_dispersion_imag
_atom_type_scat_source
C C 0.0033 0.0016 'International Tables Vol C Tables 4.2.6.8 and 6.1.1.4'
H H 0.0000 0.0000 'International Tables Vol C Tables 4.2.6.8 and 6.1.1.4'
B B 0.0013 0.0007 'International Tables Vol C Tables 4.2.6.8 and 6.1.1.4'
F F 0.0171 0.0103 'International Tables Vol C Tables 4.2.6.8 and 6.1.1.4'
Al Al 0.0645 0.0514 'International Tables Vol C Tables 4.2.6.8 and 6.1.1.4'
N N 0.0061 0.0033 'International Tables Vol C Tables 4.2.6.8 and 6.1.1.4'

loop_
_geom_angle_atom_site_label_1
_geom_angle_atom_site_label_2
_geom_angle_atom_site_label_3
_geom_angle
N1 Al N2 101.97(6)
N1 Al C6 125.97(8)
N2 Al C6 125.04(7)
N1 Al F33 98.88(5)
N2 Al F33 99.35(5)
C6 Al F33 98.11(6)
C37 B C43 112.67(13)
C37 B C31 102.82(12)
C43 B C31 113.96(12)
C37 B C49 113.84(13)
C43 B C49 101.53(12)
C31 B C49 112.47(13)
C33 F33 Al 157.14(9)
C2 N1 C7 119.97(13)
C2 N1 Al 121.00(10)
C7 N1 Al 118.70(10)
C4 N2 C19 120.43(13)
C4 N2 Al 121.00(10)
C19 N2 Al 118.34(10)
N1 C2 C3 122.71(14)
N1 C2 C1 119.23(14)
C3 C2 C1 118.06(14)
C2 C3 C4 128.35(15)
N2 C4 C3 122.50(14)
N2 C4 C5 119.12(14)
C3 C4 C5 118.39(14)
C12 C7 C8 121.94(15)
C12 C7 N1 120.80(14)
C8 C7 N1 117.18(14)
C9 C8 C7 117.63(15)
C9 C8 C13 119.81(15)
C7 C8 C13 122.56(14)
C10 C9 C8 121.27(16)
C11 C10 C9 120.20(16)
C10 C11 C12 121.41(16)
C11 C12 C7 117.39(15)
C11 C12 C16 119.24(15)
C7 C12 C16 123.27(15)
C8 C13 C14 112.32(15)
C8 C13 C15 112.23(15)
C14 C13 C15 110.56(16)
C12 C16 C18 109.46(16)
C12 C16 C17 112.95(16)
C18 C16 C17 109.98(17)
C24 C19 C20 122.04(14)
C24 C19 N2 119.90(13)
C20 C19 N2 117.91(13)
C21 C20 C19 117.49(16)
C21 C20 C25 118.98(15)
C19 C20 C25 123.53(14)
C22 C21 C20 121.40(16)
C21 C22 C23 120.00(16)
C22 C23 C24 121.45(16)
C23 C24 C19 117.61(15)
C23 C24 C28 119.57(15)
C19 C24 C28 122.83(14)
C20 C25 C27 111.94(17)
C20 C25 C26 111.81(17)
C27 C25 C26 109.69(17)
C24 C28 C30 111.34(15)
C24 C28 C29 111.17(15)
C30 C28 C29 110.63(15)
C36 C31 C32 112.53(14)
C36 C31 B 127.24(13)
C32 C31 B 119.91(13)
F32 C32 C33 116.98(13)
F32 C32 C31 119.32(13)
C33 C32 C31 123.70(14)
C32 C33 C34 121.57(14)
C32 C33 F33 121.11(14)
C34 C33 F33 117.32(14)
F34 C34 C33 121.06(14)
F34 C34 C35 121.78(14)
C33 C34 C35 117.16(14)
F35 C35 C36 120.39(14)
F35 C35 C34 119.47(14)
C36 C35 C34 120.14(14)
F36 C36 C35 114.50(13)
F36 C36 C31 120.68(14)
C35 C36 C31 124.82(14)
C42 C37 C38 113.35(14)
C42 C37 B 127.09(14)
C38 C37 B 119.41(14)
F38 C38 C39 116.57(15)
F38 C38 C37 119.16(14)
C39 C38 C37 124.26(16)
F39 C39 C40 120.12(16)
F39 C39 C38 120.58(17)
C40 C39 C38 119.30(16)
F40 C40 C41 120.33(17)
F40 C40 C39 120.58(17)
C41 C40 C39 119.07(16)
F41 C41 C40 119.63(15)
F41 C41 C42 120.48(16)
C40 C41 C42 119.88(16)
F42 C42 C41 114.74(14)
F42 C42 C37 121.22(14)
C41 C42 C37 124.03(15)
C44 C43 C48 113.05(14)
C44 C43 B 128.29(14)
C48 C43 B 118.33(13)
F44 C44 C45 115.06(14)
F44 C44 C43 120.88(14)
C45 C44 C43 124.05(15)
F45 C45 C46 119.38(15)
F45 C45 C44 120.53(16)
C46 C45 C44 120.08(16)
F46 C46 C45 121.00(16)
F46 C46 C47 120.32(17)
C45 C46 C47 118.68(15)
F47 C47 C48 120.72(16)
F47 C47 C46 120.10(15)
C48 C47 C46 119.17(16)
F49 C48 C47 115.86(14)
F49 C48 C43 119.21(14)
C47 C48 C43 124.94(15)
C54 C49 C50 112.94(15)
C54 C49 B 127.87(15)
C50 C49 B 118.95(14)
F50 C50 C51 115.69(16)
F50 C50 C49 118.97(14)
C51 C50 C49 125.34(17)
F51 C51 C52 120.21(17)
F51 C51 C50 121.27(19)
C52 C51 C50 118.51(19)
F52 C52 C53 120.0(2)
F52 C52 C51 120.6(2)
C53 C52 C51 119.39(17)
F53 C53 C52 120.10(18)
F53 C53 C54 120.0(2)
C52 C53 C54 119.86(19)
F54 C54 C53 114.96(16)
F54 C54 C49 121.15(15)
C53 C54 C49 123.89(18)
C56 C55 C60 119.2(3)
C57 C56 C55 119.6(3)
C56 C57 C58 120.9(2)
C59 C58 C57 121.2(2)
C58 C59 C60 120.5(3)
C59 C60 C55 118.6(3)

loop_
_geom_bond_atom_site_label_1
_geom_bond_atom_site_label_2
_geom_bond_distance
Al N1 1.8245(13)
Al N2 1.8278(13)
Al C6 1.9048(17)
Al F33 2.1509(10)
B C37 1.652(2)
B C43 1.653(2)
B C31 1.653(2)
B C49 1.656(2)
F32 C32 1.3486(17)
F33 C33 1.3942(16)
F34 C34 1.3376(18)
F35 C35 1.3429(18)
F36 C36 1.3486(16)
F38 C38 1.3522(19)
F39 C39 1.3495(19)
F40 C40 1.3461(19)
F41 C41 1.3505(19)
F42 C42 1.3532(18)
F44 C44 1.3565(18)
F45 C45 1.3496(19)
F46 C46 1.3455(19)
F47 C47 1.350(2)
F49 C48 1.3553(18)
F50 C50 1.358(2)
F51 C51 1.341(2)
F52 C52 1.346(2)
F53 C53 1.350(2)
F54 C54 1.361(2)
N1 C2 1.348(2)
N1 C7 1.4605(19)
N2 C4 1.3451(19)
N2 C19 1.4633(19)
C1 C2 1.501(2)
C2 C3 1.395(2)
C3 C4 1.398(2)
C4 C5 1.501(2)
C7 C12 1.403(2)
C7 C8 1.412(2)
C8 C9 1.388(2)
C8 C13 1.522(2)
C9 C10 1.381(3)
C10 C11 1.376(3)
C11 C12 1.397(2)
C12 C16 1.516(2)
C13 C14 1.526(3)
C13 C15 1.532(3)
C16 C18 1.529(3)
C16 C17 1.534(3)
C19 C24 1.402(2)
C19 C20 1.403(2)
C20 C21 1.395(2)
C20 C25 1.515(2)
C21 C22 1.374(3)
C22 C23 1.378(2)
C23 C24 1.390(2)
C24 C28 1.518(2)
C25 C27 1.521(3)
C25 C26 1.534(3)
C28 C30 1.530(3)
C28 C29 1.531(3)
C31 C36 1.388(2)
C31 C32 1.398(2)
C32 C33 1.362(2)
C33 C34 1.373(2)
C34 C35 1.374(2)
C35 C36 1.374(2)
C37 C42 1.383(2)
C37 C38 1.394(2)
C38 C39 1.378(2)
C39 C40 1.374(3)
C40 C41 1.366(3)
C41 C42 1.381(2)
C43 C44 1.384(2)
C43 C48 1.386(2)
C44 C45 1.378(2)
C45 C46 1.368(3)
C46 C47 1.375(3)
C47 C48 1.374(2)
C49 C54 1.383(2)
C49 C50 1.387(2)
C50 C51 1.374(2)
C51 C52 1.369(3)
C52 C53 1.367(3)
C53 C54 1.378(3)
C55 C56 1.378(4)
C55 C60 1.415(4)
C56 C57 1.345(3)
C57 C58 1.352(3)
C58 C59 1.341(3)
C59 C60 1.361(4)
